data_2023484
loop_
_publ_author_name
'Guseynova, Saadet N.'
'Samigullina, Aida I.'
'Demir, Cemile Baydere'
'Dege, Necmi'
'Sepay, Nayim'
'Zangrando, Ennio'
'Hasanov, Khudayar I.'
'Belay, Alebel N.'

_publ_section_title
;
 Synthesis, crystal structure and Hirshfeld surface analysis of
 2,2-di-chloro-3,3-dieth-oxy-1-(4-fluoro-phen-yl)propan-1-ol.
;
_journal_coeditor_code OI2015
_journal_issue 'Pt 5'
_journal_name_full 'Acta crystallographica. Section E, Crystallographic communications'
_journal_page_first 444
_journal_page_last 447
_journal_paper_doi 10.1107/S2056989025002154
_journal_volume 81
_journal_year 2025
_chemical_absolute_configuration ad
_chemical_formula_iupac 'C13 H17 Cl2 F O3'
_chemical_formula_moiety 'C13 H17 Cl2 F O3'
_chemical_formula_sum 'C13 H17 Cl2 F O3'
_chemical_formula_weight 311.16
_chemical_name_systematic
;
2,2-Dichloro-3,3-diethoxy-1-(4-fluorophenyl)propan-1-ol
;
_space_group_crystal_system orthorhombic
_space_group_IT_number 19
_space_group_name_Hall 'P 2ac 2ab'
_space_group_name_H-M_alt 'P 21 21 21'
_atom_sites_solution_hydrogens difmap
_atom_sites_solution_primary direct
_atom_sites_solution_secondary difmap
_audit_creation_method SHELXL-2019/2
_cell_angle_alpha 90
_cell_angle_beta 90
_cell_angle_gamma 90
_cell_formula_units_Z 4
_cell_length_a 10.5608(3)
_cell_length_b 10.8048(3)
_cell_length_c 12.8872(4)
_cell_measurement_reflns_used 13434
_cell_measurement_temperature 100(2)
_cell_measurement_theta_max 77.57
_cell_measurement_theta_min 3.44
_cell_volume 1470.52(7)
_computing_cell_refinement
;
CrysAlis PRO (Agilent, 2014)
;
_computing_data_collection
;
CrysAlis PRO (Agilent, 2014)
;
_computing_data_reduction
;
CrysAlis PRO (Agilent, 2014)
;
_computing_molecular_graphics
;
DIAMOND (Brandenburg, 1999)
;
_computing_publication_material
;
WinGX (Farrugia, 2012)
;
_computing_structure_refinement
;
SHELXL2019 (Sheldrick, 2015<i>b</i>)
;
_computing_structure_solution
;
SHELXT2014 (Sheldrick, 2015<i>a</i>)
;
_diffrn_ambient_temperature 100(2)
_diffrn_measured_fraction_theta_full 1.000
_diffrn_measured_fraction_theta_max 0.998
_diffrn_measurement_device_type 'Rigaku XtaLAB Synergy Dualflex diffractometer with a HyPix detector'
_diffrn_measurement_method '\w scans'
_diffrn_radiation_type CuK\a
_diffrn_radiation_wavelength 1.54184
_diffrn_reflns_av_R_equivalents 0.0316
_diffrn_reflns_av_unetI/netI 0.0203
_diffrn_reflns_limit_h_max 13
_diffrn_reflns_limit_h_min -12
_diffrn_reflns_limit_k_max 11
_diffrn_reflns_limit_k_min -13
_diffrn_reflns_limit_l_max 16
_diffrn_reflns_limit_l_min -15
_diffrn_reflns_number 15942
_diffrn_reflns_theta_full 67.684
_diffrn_reflns_theta_max 77.771
_diffrn_reflns_theta_min 5.342
_diffrn_source 'micro-focus sealed X-ray tube'
_diffrn_standards_decay_% 0
_diffrn_standards_interval_time 0
_diffrn_standards_number 0
_exptl_absorpt_coefficient_mu 4.099
_exptl_absorpt_correction_T_max 0.81000
_exptl_absorpt_correction_T_min 0.61074
_exptl_absorpt_correction_type multi-scan
_exptl_absorpt_process_details
;
(CrysAlis PRO; Rigaku OD, 2022)
;
_exptl_crystal_colour colourless
_exptl_crystal_density_diffrn 1.405
_exptl_crystal_description block
_exptl_crystal_F_000 648
_exptl_crystal_size_max 0.150
_exptl_crystal_size_mid 0.120
_exptl_crystal_size_min 0.080
_refine_diff_density_max 0.168
_refine_diff_density_min -0.183
_refine_ls_abs_structure_details
;
Flack <i>x</i> determined using 1296 quotients [(I+)-(I-)]/[(I+)+(I-)]
(Parsons <i>et al.</i>,  2013)
;
_refine_ls_abs_structure_Flack -0.001(6)
_refine_ls_extinction_coef 0.0022(4)
_refine_ls_extinction_expression Fc^*^=kFc[1+0.001xFc^2^\l^3^/sin(2\q)]^-1/4^
_refine_ls_extinction_method
;
SHELXL2019 (Sheldrick, 2015<i>b</i>)
;
_refine_ls_goodness_of_fit_ref 1.053
_refine_ls_hydrogen_treatment refall
_refine_ls_matrix_type full
_refine_ls_number_parameters 241
_refine_ls_number_reflns 3123
_refine_ls_number_restraints 0
_refine_ls_restrained_S_all 1.053
_refine_ls_R_factor_all 0.0247
_refine_ls_R_factor_gt 0.0247
_refine_ls_shift/su_max 0.000
_refine_ls_shift/su_mean 0.000
_refine_ls_structure_factor_coef Fsqd
_refine_ls_weighting_details 'w=1/[\s^2^(Fo^2^)+(0.0332P)^2^+0.5017P] where P=(Fo^2^+2Fc^2^)/3'
_refine_ls_weighting_scheme calc
_refine_ls_wR_factor_gt 0.0654
_refine_ls_wR_factor_ref 0.0654
_reflns_number_gt 3111
_reflns_number_total 3123
_reflns_threshold_expression 'I > 2\s(I)'
_cod_data_source_file oi2015.cif
_cod_data_source_block I
_cod_depositor_comments 'Adding full bibliography for 2023484.cif.'
_cod_database_code 2023484
_shelx_space_group_comment
;
The symmetry employed for this shelxl refinement is uniquely defined
by the following loop, which should always be used as a source of
symmetry information in preference to the above space-group names.
They are only intended as comments.
;
_shelx_estimated_absorpt_t_min 0.578
_shelx_estimated_absorpt_t_max 0.735

loop_
_space_group_symop_operation_xyz
'x, y, z'
'-x+1/2, -y, z+1/2'
'-x, y+1/2, -z+1/2'
'x+1/2, -y+1/2, -z'

loop_
_atom_site_type_symbol
_atom_site_label
_atom_site_fract_x
_atom_site_fract_y
_atom_site_fract_z
_atom_site_U_iso_or_equiv
_atom_site_adp_type
_atom_site_calc_flag
_atom_site_occupancy
_atom_site_disorder_assembly
_atom_site_disorder_group
Cl Cl1 0.21324(5) 0.29037(5) 0.37004(4) 0.02959(15) Uani d 1 . .
Cl Cl2 0.30012(5) 0.13688(5) 0.19928(5) 0.03094(15) Uani d 1 . .
F F1 -0.11669(14) 0.50329(16) 0.00613(12) 0.0394(4) Uani d 1 . .
O O1 0.38547(17) 0.48111(15) 0.26820(14) 0.0308(4) Uani d 1 . .
H H1 0.430(4) 0.531(4) 0.236(3) 0.067(13) Uiso d 1 . .
O O2 0.46588(15) 0.13111(14) 0.38223(12) 0.0255(3) Uani d 1 . .
O O3 0.55686(14) 0.25502(14) 0.26145(12) 0.0240(3) Uani d 1 . .
C C1 0.4609(2) 0.2489(2) 0.33530(17) 0.0236(4) Uani d 1 . .
H H1A 0.469(3) 0.315(3) 0.388(2) 0.032(7) Uiso d 1 . .
C C2 0.3356(2) 0.2697(2) 0.27532(18) 0.0239(4) Uani d 1 . .
C C3 0.3432(2) 0.3840(2) 0.20378(18) 0.0249(4) Uani d 1 . .
H H3 0.410(3) 0.363(3) 0.149(2) 0.033(8) Uiso d 1 . .
C C4 0.2194(2) 0.41543(19) 0.15014(17) 0.0245(4) Uani d 1 . .
C C5 0.1336(2) 0.4959(2) 0.19664(19) 0.0266(4) Uani d 1 . .
H H5 0.153(3) 0.530(3) 0.261(2) 0.024(7) Uiso d 1 . .
C C6 0.0200(2) 0.5259(2) 0.14852(19) 0.0279(5) Uani d 1 . .
H H6 -0.044(3) 0.580(3) 0.177(2) 0.036(8) Uiso d 1 . .
C C7 -0.0049(2) 0.4741(2) 0.05275(19) 0.0301(5) Uani d 1 . .
C C8 0.0770(2) 0.3949(2) 0.00310(18) 0.0319(5) Uani d 1 . .
H H8 0.055(3) 0.361(3) -0.068(3) 0.043(8) Uiso d 1 . .
C C9 0.1903(2) 0.3664(2) 0.05271(18) 0.0292(5) Uani d 1 . .
H H9 0.248(3) 0.310(3) 0.021(2) 0.031(7) Uiso d 1 . .
C C10 0.4336(2) 0.1240(3) 0.49060(18) 0.0328(5) Uani d 1 . .
H H10A 0.477(3) 0.194(3) 0.528(2) 0.033(7) Uiso d 1 . .
H H10B 0.339(4) 0.135(4) 0.500(3) 0.055(10) Uiso d 1 . .
C C11 0.4728(3) -0.0001(3) 0.5306(2) 0.0356(6) Uani d 1 . .
H H11A 0.436(3) -0.064(3) 0.492(3) 0.038(8) Uiso d 1 . .
H H11B 0.452(3) -0.004(3) 0.604(3) 0.050(9) Uiso d 1 . .
H H11C 0.565(3) -0.008(3) 0.520(3) 0.046(9) Uiso d 1 . .
C C12 0.67911(19) 0.2820(2) 0.30512(18) 0.0253(4) Uani d 1 . .
H H12A 0.709(3) 0.210(3) 0.349(2) 0.029(7) Uiso d 1 . .
H H12B 0.671(3) 0.361(3) 0.350(3) 0.041(8) Uiso d 1 . .
C C13 0.7697(2) 0.3031(2) 0.2167(2) 0.0314(5) Uani d 1 . .
H H13A 0.854(3) 0.315(3) 0.243(2) 0.035(8) Uiso d 1 . .
H H13B 0.741(3) 0.376(3) 0.180(3) 0.048(9) Uiso d 1 . .
H H13C 0.772(3) 0.230(3) 0.172(2) 0.040(8) Uiso d 1 . .

loop_
_atom_site_aniso_label
_atom_site_aniso_U_11
_atom_site_aniso_U_22
_atom_site_aniso_U_33
_atom_site_aniso_U_12
_atom_site_aniso_U_13
_atom_site_aniso_U_23
Cl1 0.0233(2) 0.0294(3) 0.0361(3) 0.0038(2) 0.0084(2) 0.0058(2)
Cl2 0.0267(3) 0.0218(2) 0.0443(3) -0.0002(2) -0.0073(2) -0.0079(2)
F1 0.0330(8) 0.0470(9) 0.0381(8) 0.0109(7) -0.0091(6) 0.0037(7)
O1 0.0322(9) 0.0209(7) 0.0392(9) -0.0089(7) -0.0052(7) 0.0006(7)
O2 0.0293(7) 0.0232(7) 0.0242(7) -0.0001(6) 0.0035(6) -0.0002(6)
O3 0.0170(7) 0.0280(8) 0.0270(7) -0.0020(6) 0.0015(6) -0.0020(6)
C1 0.0221(10) 0.0223(10) 0.0265(10) -0.0008(8) 0.0042(8) -0.0024(8)
C2 0.0201(9) 0.0209(10) 0.0305(10) -0.0015(8) 0.0032(8) -0.0032(8)
C3 0.0219(9) 0.0246(10) 0.0281(10) -0.0031(8) 0.0013(8) -0.0019(9)
C4 0.0226(10) 0.0231(10) 0.0278(10) -0.0020(8) 0.0026(8) 0.0022(8)
C5 0.0291(11) 0.0217(10) 0.0290(11) -0.0016(9) 0.0012(9) -0.0002(9)
C6 0.0274(11) 0.0242(10) 0.0323(11) 0.0034(9) 0.0029(9) 0.0036(9)
C7 0.0260(11) 0.0321(12) 0.0320(11) 0.0014(9) -0.0015(9) 0.0090(10)
C8 0.0330(12) 0.0359(13) 0.0270(12) 0.0035(10) -0.0006(9) -0.0007(10)
C9 0.0275(11) 0.0325(11) 0.0275(10) 0.0020(10) 0.0027(9) -0.0008(9)
C10 0.0310(12) 0.0444(14) 0.0229(11) 0.0053(11) 0.0023(9) 0.0021(10)
C11 0.0378(14) 0.0410(14) 0.0281(12) -0.0037(11) 0.0002(10) 0.0050(10)
C12 0.0194(10) 0.0248(10) 0.0316(10) -0.0036(8) -0.0001(8) -0.0024(9)
C13 0.0221(11) 0.0347(12) 0.0374(12) -0.0030(9) 0.0039(9) 0.0053(10)

loop_
_atom_type_symbol
_atom_type_description
_atom_type_scat_dispersion_real
_atom_type_scat_dispersion_imag
_atom_type_scat_source
C C 0.0181 0.0091 'International Tables Vol C Tables 4.2.6.8 and 6.1.1.4'
H H 0.0000 0.0000 'International Tables Vol C Tables 4.2.6.8 and 6.1.1.4'
Cl Cl 0.3639 0.7018 'International Tables Vol C Tables 4.2.6.8 and 6.1.1.4'
F F 0.0727 0.0534 'International Tables Vol C Tables 4.2.6.8 and 6.1.1.4'
O O 0.0492 0.0322 'International Tables Vol C Tables 4.2.6.8 and 6.1.1.4'

loop_
_geom_angle_atom_site_label_1
_geom_angle_atom_site_label_2
_geom_angle_atom_site_label_3
_geom_angle_site_symmetry_1
_geom_angle_site_symmetry_3
_geom_angle
_geom_angle_publ_flag
C3 O1 H1 . . 112(3) ?
C1 O2 C10 . . 117.08(18) ?
C1 O3 C12 . . 113.31(17) ?
O3 C1 O2 . . 108.00(16) ?
O3 C1 C2 . . 105.90(17) ?
O2 C1 C2 . . 112.15(17) ?
O3 C1 H1A . . 111.9(18) ?
O2 C1 H1A . . 110.7(18) ?
C2 C1 H1A . . 108.2(18) ?
C3 C2 C1 . . 111.72(17) ?
C3 C2 Cl2 . . 109.13(16) ?
C1 C2 Cl2 . . 109.77(14) ?
C3 C2 Cl1 . . 110.15(15) ?
C1 C2 Cl1 . . 107.12(15) ?
Cl2 C2 Cl1 . . 108.90(11) ?
O1 C3 C4 . . 112.01(18) ?
O1 C3 C2 . . 105.07(18) ?
C4 C3 C2 . . 113.98(17) ?
O1 C3 H3 . . 110.7(17) ?
C4 C3 H3 . . 109.4(17) ?
C2 C3 H3 . . 105.5(18) ?
C5 C4 C9 . . 118.8(2) ?
C5 C4 C3 . . 120.3(2) ?
C9 C4 C3 . . 120.9(2) ?
C6 C5 C4 . . 121.1(2) ?
C6 C5 H5 . . 119.4(17) ?
C4 C5 H5 . . 119.6(17) ?
C7 C6 C5 . . 118.0(2) ?
C7 C6 H6 . . 117.2(19) ?
C5 C6 H6 . . 124.9(19) ?
F1 C7 C8 . . 119.0(2) ?
F1 C7 C6 . . 117.8(2) ?
C8 C7 C6 . . 123.3(2) ?
C7 C8 C9 . . 117.7(2) ?
C7 C8 H8 . . 120(2) ?
C9 C8 H8 . . 122(2) ?
C8 C9 C4 . . 121.2(2) ?
C8 C9 H9 . . 119.4(18) ?
C4 C9 H9 . . 119.4(18) ?
O2 C10 C11 . . 108.5(2) ?
O2 C10 H10A . . 108.3(18) ?
C11 C10 H10A . . 112.6(17) ?
O2 C10 H10B . . 110(2) ?
C11 C10 H10B . . 110(2) ?
H10A C10 H10B . . 108(3) ?
C10 C11 H11A . . 111(2) ?
C10 C11 H11B . . 108(2) ?
H11A C11 H11B . . 113(3) ?
C10 C11 H11C . . 108(2) ?
H11A C11 H11C . . 105(3) ?
H11B C11 H11C . . 111(3) ?
O3 C12 C13 . . 107.75(19) ?
O3 C12 H12A . . 109.9(16) ?
C13 C12 H12A . . 110.4(16) ?
O3 C12 H12B . . 108.3(18) ?
C13 C12 H12B . . 110.6(18) ?
H12A C12 H12B . . 110(2) ?
C12 C13 H13A . . 110.0(19) ?
C12 C13 H13B . . 107(2) ?
H13A C13 H13B . . 111(3) ?
C12 C13 H13C . . 109.7(18) ?
H13A C13 H13C . . 107(3) ?
H13B C13 H13C . . 112(3) ?

loop_
_geom_bond_atom_site_label_1
_geom_bond_atom_site_label_2
_geom_bond_site_symmetry_2
_geom_bond_distance
_geom_bond_publ_flag
Cl1 C2 . 1.792(2) ?
Cl2 C2 . 1.778(2) ?
F1 C7 . 1.362(3) ?
O1 C3 . 1.410(3) ?
O1 H1 . 0.82(5) ?
O2 C1 . 1.410(3) ?
O2 C10 . 1.440(3) ?
O3 C1 . 1.392(3) ?
O3 C12 . 1.438(3) ?
C1 C2 . 1.549(3) ?
C1 H1A . 0.99(3) ?
C2 C3 . 1.544(3) ?
C3 C4 . 1.518(3) ?
C3 H3 . 1.02(3) ?
C4 C5 . 1.391(3) ?
C4 C9 . 1.397(3) ?
C5 C6 . 1.389(3) ?
C5 H5 . 0.93(3) ?
C6 C7 . 1.380(4) ?
C6 H6 . 0.97(3) ?
C7 C8 . 1.374(4) ?
C8 C9 . 1.392(3) ?
C8 H8 . 1.01(4) ?
C9 H9 . 0.96(3) ?
C10 C11 . 1.495(4) ?
C10 H10A . 1.01(3) ?
C10 H10B . 1.01(4) ?
C11 H11A . 0.94(3) ?
C11 H11B . 0.97(4) ?
C11 H11C . 0.99(4) ?
C12 C13 . 1.505(3) ?
C12 H12A . 1.01(3) ?
C12 H12B . 1.03(3) ?
C13 H13A . 0.97(3) ?
C13 H13B . 0.97(4) ?
C13 H13C . 0.98(3) ?

loop_
_geom_hbond_atom_site_label_D
_geom_hbond_atom_site_label_H
_geom_hbond_atom_site_label_A
_geom_hbond_site_symmetry_A
_geom_hbond_distance_DH
_geom_hbond_distance_HA
_geom_hbond_distance_DA
_geom_hbond_angle_DHA
_geom_hbond_publ_flag
O1 H1 O2 3_655 0.82(5) 2.17(5) 2.975(2) 165(4) yes
O1 H1 O3 3_655 0.82(5) 2.43(5) 3.046(2) 133(4) yes

loop_
_geom_torsion_atom_site_label_1
_geom_torsion_atom_site_label_2
_geom_torsion_atom_site_label_3
_geom_torsion_atom_site_label_4
_geom_torsion_site_symmetry_1
_geom_torsion_site_symmetry_2
_geom_torsion_site_symmetry_3
_geom_torsion_site_symmetry_4
_geom_torsion
_geom_torsion_publ_flag
C12 O3 C1 O2 . . . . -80.7(2) ?
C12 O3 C1 C2 . . . . 158.94(17) ?
C10 O2 C1 O3 . . . . 145.47(19) ?
C10 O2 C1 C2 . . . . -98.2(2) ?
O3 C1 C2 C3 . . . . -49.1(2) ?
O2 C1 C2 C3 . . . . -166.62(17) ?
O3 C1 C2 Cl2 . . . . 72.14(18) ?
O2 C1 C2 Cl2 . . . . -45.4(2) ?
O3 C1 C2 Cl1 . . . . -169.77(14) ?
O2 C1 C2 Cl1 . . . . 72.67(18) ?
C1 C2 C3 O1 . . . . -52.0(2) ?
Cl2 C2 C3 O1 . . . . -173.54(14) ?
Cl1 C2 C3 O1 . . . . 66.95(19) ?
C1 C2 C3 C4 . . . . -174.97(18) ?
Cl2 C2 C3 C4 . . . . 63.5(2) ?
Cl1 C2 C3 C4 . . . . -56.0(2) ?
O1 C3 C4 C5 . . . . -28.8(3) ?
C2 C3 C4 C5 . . . . 90.3(2) ?
O1 C3 C4 C9 . . . . 149.9(2) ?
C2 C3 C4 C9 . . . . -91.0(2) ?
C9 C4 C5 C6 . . . . 1.1(3) ?
C3 C4 C5 C6 . . . . 179.8(2) ?
C4 C5 C6 C7 . . . . -0.5(3) ?
C5 C6 C7 F1 . . . . 179.7(2) ?
C5 C6 C7 C8 . . . . -0.1(4) ?
F1 C7 C8 C9 . . . . -179.8(2) ?
C6 C7 C8 C9 . . . . -0.1(4) ?
C7 C8 C9 C4 . . . . 0.7(4) ?
C5 C4 C9 C8 . . . . -1.2(3) ?
C3 C4 C9 C8 . . . . -179.9(2) ?
C1 O2 C10 C11 . . . . -167.2(2) ?
C1 O3 C12 C13 . . . . -172.42(18) ?
